data_7209615
loop_
_publ_author_name
'Virdo, Jessica D.'
'Kawar, Yazan H.'
'Lough, Alan J.'
'Bender, Timothy P.'

_publ_section_title
;
 Halogen bonds can direct the solid state arrangement of phenoxy--boron
 subphthalocyanines
;
_journal_issue 16
_journal_name_full CrystEngComm
_journal_page_first 3187
_journal_paper_doi 10.1039/c3ce26711c
_journal_volume 15
_journal_year 2013
_chemical_formula_moiety 'C30 H12 B Cl5 N6 O'
_chemical_formula_sum 'C30 H12 B Cl5 N6 O'
_chemical_formula_weight 660.52
_chemical_name_common
;
Cl5-BsubPc
;
_chemical_name_systematic
;
(Pentachlorophenolato)(subphthalocyaninato)boron
;
_space_group_IT_number 2
_symmetry_cell_setting triclinic
_symmetry_space_group_name_Hall '-P 1'
_symmetry_space_group_name_H-M 'P -1'
_atom_sites_solution_hydrogens geom
_atom_sites_solution_primary direct
_atom_sites_solution_secondary difmap
_audit_creation_method SHELXL-97
_cell_angle_alpha 107.637(2)
_cell_angle_beta 100.015(2)
_cell_angle_gamma 99.280(3)
_cell_formula_units_Z 2
_cell_length_a 8.5099(3)
_cell_length_b 12.5191(4)
_cell_length_c 13.8756(6)
_cell_measurement_reflns_used 17295
_cell_measurement_temperature 150(1)
_cell_measurement_theta_max 27.5
_cell_measurement_theta_min 2.6
_cell_volume 1350.77(9)
_computing_cell_refinement 'Denzo-SMN (Otwinowski & Minor, 1997)'
_computing_data_collection 'Collect (Nonius B.V., 1997-2002)'
_computing_data_reduction Denzo-SMN
_computing_molecular_graphics 'PLATON (Spek, 2009)'
_computing_publication_material 'SHELXTL V6.1'
_computing_structure_refinement 'SHELXTL V6.1 (Sheldrick, 2008)'
_computing_structure_solution 'SIR-92 (Altomare et al., 1994)'
_diffrn_ambient_temperature 150(1)
_diffrn_detector_area_resol_mean 9
_diffrn_measured_fraction_theta_full 0.994
_diffrn_measured_fraction_theta_max 0.982
_diffrn_measurement_device_type 'nonius KappaCCD'
_diffrn_measurement_method '\f scans and \w scans with \k offsets'
_diffrn_radiation_monochromator graphite
_diffrn_radiation_source 'fine-focus sealed tube'
_diffrn_radiation_type MoK\a
_diffrn_radiation_wavelength 0.71073
_diffrn_reflns_av_R_equivalents 0.0720
_diffrn_reflns_av_sigmaI/netI 0.0953
_diffrn_reflns_limit_h_max 11
_diffrn_reflns_limit_h_min -11
_diffrn_reflns_limit_k_max 16
_diffrn_reflns_limit_k_min -16
_diffrn_reflns_limit_l_max 18
_diffrn_reflns_limit_l_min -15
_diffrn_reflns_number 17295
_diffrn_reflns_theta_full 25.24
_diffrn_reflns_theta_max 27.53
_diffrn_reflns_theta_min 2.62
_diffrn_standards_number 0
_exptl_absorpt_coefficient_mu 0.577
_exptl_absorpt_correction_T_max 0.949
_exptl_absorpt_correction_T_min 0.750
_exptl_absorpt_correction_type multi-scan
_exptl_absorpt_process_details
;
multi-scan from symmetry-related measurements
Sortav (Blessing 1995)
;
_exptl_crystal_colour purple
_exptl_crystal_density_diffrn 1.624
_exptl_crystal_density_method 'not measured'
_exptl_crystal_description needle
_exptl_crystal_F_000 664
_exptl_crystal_size_max 0.20
_exptl_crystal_size_mid 0.15
_exptl_crystal_size_min 0.10
_refine_diff_density_max 0.491
_refine_diff_density_min -0.615
_refine_diff_density_rms 0.100
_refine_ls_extinction_method none
_refine_ls_goodness_of_fit_ref 1.020
_refine_ls_hydrogen_treatment constr
_refine_ls_matrix_type full
_refine_ls_number_parameters 388
_refine_ls_number_reflns 6109
_refine_ls_number_restraints 0
_refine_ls_restrained_S_all 1.020
_refine_ls_R_factor_all 0.1322
_refine_ls_R_factor_gt 0.0624
_refine_ls_shift/su_max 0.001
_refine_ls_shift/su_mean 0.000
_refine_ls_structure_factor_coef Fsqd
_refine_ls_weighting_details 'calc w=1/[\s^2^(Fo^2^)+(0.0984P)^2^] where P=(Fo^2^+2Fc^2^)/3'
_refine_ls_weighting_scheme calc
_refine_ls_wR_factor_gt 0.1477
_refine_ls_wR_factor_ref 0.1882
_reflns_number_gt 3387
_reflns_number_total 6109
_reflns_threshold_expression I>2\s(I)
_cod_data_source_file c3ce26711c.txt
_cod_data_source_block k11121
_cod_depositor_comments
;
The following automatic conversions were performed:

'_symmetry_cell_setting' value 'Triclinic' changed to 'triclinic'
according to /home/saulius/struct/CIF-dictionaries/cif_core.dic
dictionary named 'cif_core.dic' version 2.4.2 from 2011-04-26.

Automatic conversion script
Id: cif_fix_values 1891 2012-01-12 08:04:46Z andrius 
;
_cod_database_code 7209615

loop_
_symmetry_equiv_pos_as_xyz
'x, y, z'
'-x, -y, -z'

loop_
_atom_site_label
_atom_site_type_symbol
_atom_site_fract_x
_atom_site_fract_y
_atom_site_fract_z
_atom_site_U_iso_or_equiv
_atom_site_adp_type
_atom_site_occupancy
_atom_site_symmetry_multiplicity
_atom_site_calc_flag
_atom_site_refinement_flags
Cl1 Cl 1.00460(13) 0.36220(8) 1.01469(8) 0.0419(3) Uani 1 1 d .
Cl2 Cl 1.03242(14) 0.20809(10) 1.15403(8) 0.0549(3) Uani 1 1 d .
Cl3 Cl 0.79729(14) -0.03441(9) 1.08176(8) 0.0456(3) Uani 1 1 d .
Cl4 Cl 0.53616(13) -0.12144(8) 0.87114(8) 0.0419(3) Uani 1 1 d .
Cl5 Cl 0.51239(11) 0.03435(8) 0.73216(7) 0.0345(3) Uani 1 1 d .
O1 O 0.7548(3) 0.25367(19) 0.81625(19) 0.0257(6) Uani 1 1 d .
N1 N 0.7724(3) 0.2922(2) 0.6557(2) 0.0252(7) Uani 1 1 d .
N2 N 0.9685(3) 0.4717(2) 0.7204(2) 0.0261(7) Uani 1 1 d .
N3 N 1.0203(3) 0.3149(2) 0.7739(2) 0.0238(7) Uani 1 1 d .
N4 N 1.1374(3) 0.1537(2) 0.7655(2) 0.0250(7) Uani 1 1 d .
N5 N 0.8615(3) 0.1295(2) 0.6763(2) 0.0236(7) Uani 1 1 d .
N6 N 0.6569(3) 0.1067(2) 0.5271(2) 0.0273(7) Uani 1 1 d .
C1 C 0.6723(4) 0.2213(3) 0.5609(3) 0.0271(8) Uani 1 1 d .
C2 C 0.6314(4) 0.2960(3) 0.5037(3) 0.0275(8) Uani 1 1 d .
C3 C 0.5320(4) 0.2746(3) 0.4058(3) 0.0316(9) Uani 1 1 d .
H3A H 0.4656 0.2000 0.3664 0.038 Uiso 1 1 calc R
C4 C 0.5320(5) 0.3639(3) 0.3675(3) 0.0401(10) Uani 1 1 d .
H4A H 0.4623 0.3512 0.3018 0.048 Uiso 1 1 calc R
C5 C 0.6327(5) 0.4727(3) 0.4234(3) 0.0365(10) Uani 1 1 d .
H5A H 0.6315 0.5322 0.3942 0.044 Uiso 1 1 calc R
C6 C 0.7335(5) 0.4965(3) 0.5197(3) 0.0353(10) Uani 1 1 d .
H6A H 0.8028 0.5707 0.5566 0.042 Uiso 1 1 calc R
C7 C 0.7309(4) 0.4079(3) 0.5618(3) 0.0282(9) Uani 1 1 d .
C8 C 0.8277(4) 0.4018(3) 0.6561(3) 0.0265(8) Uani 1 1 d .
C9 C 1.0661(4) 0.4256(3) 0.7747(3) 0.0236(8) Uani 1 1 d .
C10 C 1.2419(4) 0.4610(3) 0.8192(3) 0.0284(8) Uani 1 1 d .
C11 C 1.3563(4) 0.5637(3) 0.8422(3) 0.0323(9) Uani 1 1 d .
H11A H 1.3224 0.6302 0.8354 0.039 Uiso 1 1 calc R
C12 C 1.5209(5) 0.5663(3) 0.8753(3) 0.0376(10) Uani 1 1 d .
H12A H 1.6003 0.6360 0.8926 0.045 Uiso 1 1 calc R
C13 C 1.5713(5) 0.4682(3) 0.8835(3) 0.0405(10) Uani 1 1 d .
H13A H 1.6850 0.4720 0.9045 0.049 Uiso 1 1 calc R
C14 C 1.4609(4) 0.3659(3) 0.8621(3) 0.0315(9) Uani 1 1 d .
H14A H 1.4967 0.2998 0.8684 0.038 Uiso 1 1 calc R
C15 C 1.2944(4) 0.3624(3) 0.8308(3) 0.0251(8) Uani 1 1 d .
C16 C 1.1501(4) 0.2686(3) 0.7956(3) 0.0251(8) Uani 1 1 d .
C17 C 0.9958(4) 0.0869(3) 0.7017(3) 0.0234(8) Uani 1 1 d .
C18 C 0.9601(4) -0.0298(3) 0.6267(3) 0.0254(8) Uani 1 1 d .
C19 C 1.0463(4) -0.1166(3) 0.6160(3) 0.0295(9) Uani 1 1 d .
H19A H 1.1450 -0.1070 0.6651 0.035 Uiso 1 1 calc R
C20 C 0.9838(5) -0.2179(3) 0.5313(3) 0.0339(10) Uani 1 1 d .
H20A H 1.0373 -0.2798 0.5243 0.041 Uiso 1 1 calc R
C21 C 0.8433(5) -0.2297(3) 0.4564(3) 0.0326(9) Uani 1 1 d .
H21A H 0.8050 -0.2992 0.3985 0.039 Uiso 1 1 calc R
C22 C 0.7582(4) -0.1435(3) 0.4638(3) 0.0307(9) Uani 1 1 d .
H22A H 0.6647 -0.1518 0.4112 0.037 Uiso 1 1 calc R
C23 C 0.8149(4) -0.0438(3) 0.5514(3) 0.0256(8) Uani 1 1 d .
C24 C 0.7600(4) 0.0635(3) 0.5818(3) 0.0258(8) Uani 1 1 d .
C25 C 0.7674(4) 0.1865(3) 0.8770(3) 0.0273(8) Uani 1 1 d .
C26 C 0.8792(4) 0.2261(3) 0.9734(3) 0.0304(9) Uani 1 1 d .
C27 C 0.8903(5) 0.1581(3) 1.0364(3) 0.0352(9) Uani 1 1 d .
C28 C 0.7856(5) 0.0498(3) 1.0045(3) 0.0352(9) Uani 1 1 d .
C29 C 0.6695(5) 0.0113(3) 0.9102(3) 0.0306(9) Uani 1 1 d .
C30 C 0.6593(4) 0.0786(3) 0.8469(3) 0.0281(8) Uani 1 1 d .
B1 B 0.8480(5) 0.2470(3) 0.7363(3) 0.0254(9) Uani 1 1 d .

loop_
_atom_site_aniso_label
_atom_site_aniso_U_11
_atom_site_aniso_U_22
_atom_site_aniso_U_33
_atom_site_aniso_U_23
_atom_site_aniso_U_13
_atom_site_aniso_U_12
Cl1 0.0478(6) 0.0357(6) 0.0331(6) 0.0056(4) 0.0102(5) -0.0041(4)
Cl2 0.0606(7) 0.0642(8) 0.0325(6) 0.0174(6) -0.0006(5) 0.0054(6)
Cl3 0.0637(7) 0.0465(6) 0.0404(6) 0.0273(5) 0.0180(5) 0.0200(5)
Cl4 0.0525(6) 0.0318(5) 0.0436(6) 0.0175(5) 0.0168(5) 0.0009(4)
Cl5 0.0299(5) 0.0371(5) 0.0356(6) 0.0157(4) 0.0058(4) 0.0012(4)
O1 0.0307(13) 0.0228(12) 0.0311(14) 0.0130(11) 0.0163(11) 0.0100(10)
N1 0.0258(15) 0.0227(15) 0.0305(18) 0.0116(13) 0.0095(13) 0.0074(12)
N2 0.0258(16) 0.0247(15) 0.0279(17) 0.0084(13) 0.0081(13) 0.0051(13)
N3 0.0265(15) 0.0231(15) 0.0254(16) 0.0105(13) 0.0085(13) 0.0087(12)
N4 0.0274(16) 0.0266(16) 0.0266(17) 0.0124(13) 0.0092(13) 0.0118(13)
N5 0.0258(15) 0.0195(15) 0.0266(17) 0.0077(13) 0.0085(13) 0.0061(12)
N6 0.0259(16) 0.0237(16) 0.0348(18) 0.0116(14) 0.0112(14) 0.0050(12)
C1 0.0234(18) 0.0270(19) 0.033(2) 0.0115(17) 0.0075(16) 0.0073(15)
C2 0.0267(19) 0.0273(19) 0.033(2) 0.0144(17) 0.0097(16) 0.0071(15)
C3 0.037(2) 0.027(2) 0.031(2) 0.0102(17) 0.0097(18) 0.0065(16)
C4 0.047(2) 0.039(2) 0.038(2) 0.016(2) 0.009(2) 0.0132(19)
C5 0.046(2) 0.031(2) 0.039(2) 0.0204(19) 0.010(2) 0.0118(18)
C6 0.036(2) 0.030(2) 0.043(3) 0.0158(19) 0.0112(19) 0.0084(17)
C7 0.0262(19) 0.0282(19) 0.035(2) 0.0135(17) 0.0124(17) 0.0069(15)
C8 0.0273(19) 0.0233(18) 0.035(2) 0.0134(16) 0.0146(17) 0.0092(15)
C9 0.0267(19) 0.0222(18) 0.0237(19) 0.0083(15) 0.0090(15) 0.0062(14)
C10 0.032(2) 0.029(2) 0.023(2) 0.0079(16) 0.0099(16) 0.0020(16)
C11 0.036(2) 0.028(2) 0.030(2) 0.0106(17) 0.0052(17) 0.0009(16)
C12 0.032(2) 0.036(2) 0.045(3) 0.0155(19) 0.0102(19) 0.0022(17)
C13 0.029(2) 0.046(3) 0.047(3) 0.017(2) 0.0093(19) 0.0064(18)
C14 0.032(2) 0.033(2) 0.032(2) 0.0127(17) 0.0108(17) 0.0103(17)
C15 0.0261(18) 0.0243(18) 0.026(2) 0.0071(15) 0.0096(15) 0.0073(14)
C16 0.0287(19) 0.0234(18) 0.026(2) 0.0112(15) 0.0076(16) 0.0056(15)
C17 0.0261(18) 0.0202(17) 0.030(2) 0.0133(15) 0.0102(16) 0.0072(14)
C18 0.0301(19) 0.0234(18) 0.027(2) 0.0119(16) 0.0131(16) 0.0045(15)
C19 0.031(2) 0.026(2) 0.039(2) 0.0146(17) 0.0168(17) 0.0095(16)
C20 0.040(2) 0.025(2) 0.046(3) 0.0143(18) 0.025(2) 0.0093(17)
C21 0.040(2) 0.026(2) 0.035(2) 0.0094(17) 0.0179(19) 0.0068(17)
C22 0.035(2) 0.028(2) 0.031(2) 0.0109(17) 0.0143(17) 0.0022(16)
C23 0.032(2) 0.0200(18) 0.029(2) 0.0117(16) 0.0131(16) 0.0046(15)
C24 0.0233(18) 0.0227(18) 0.036(2) 0.0162(16) 0.0093(16) 0.0024(14)
C25 0.029(2) 0.029(2) 0.029(2) 0.0111(17) 0.0141(17) 0.0120(15)
C26 0.031(2) 0.029(2) 0.030(2) 0.0070(17) 0.0112(17) 0.0039(16)
C27 0.040(2) 0.038(2) 0.028(2) 0.0115(18) 0.0087(18) 0.0088(18)
C28 0.044(2) 0.040(2) 0.032(2) 0.0194(19) 0.0160(19) 0.0182(19)
C29 0.037(2) 0.0284(19) 0.032(2) 0.0128(17) 0.0172(18) 0.0080(16)
C30 0.0254(19) 0.029(2) 0.036(2) 0.0150(17) 0.0150(17) 0.0095(15)
B1 0.019(2) 0.028(2) 0.027(2) 0.0080(18) 0.0064(17) 0.0035(16)

loop_
_atom_type_symbol
_atom_type_description
_atom_type_scat_dispersion_real
_atom_type_scat_dispersion_imag
_atom_type_scat_source
C C 0.0033 0.0016 'International Tables Vol C Tables 4.2.6.8 and 6.1.1.4'
H H 0.0000 0.0000 'International Tables Vol C Tables 4.2.6.8 and 6.1.1.4'
B B 0.0013 0.0007 'International Tables Vol C Tables 4.2.6.8 and 6.1.1.4'
N N 0.0061 0.0033 'International Tables Vol C Tables 4.2.6.8 and 6.1.1.4'
O O 0.0106 0.0060 'International Tables Vol C Tables 4.2.6.8 and 6.1.1.4'
Cl Cl 0.1484 0.1585 'International Tables Vol C Tables 4.2.6.8 and 6.1.1.4'

loop_
_geom_angle_atom_site_label_1
_geom_angle_atom_site_label_2
_geom_angle_atom_site_label_3
_geom_angle
C25 O1 B1 121.1(3)
C8 N1 C1 112.1(3)
C8 N1 B1 123.1(3)
C1 N1 B1 122.7(3)
C9 N2 C8 117.3(3)
C16 N3 C9 112.9(3)
C16 N3 B1 123.3(3)
C9 N3 B1 123.1(3)
C17 N4 C16 116.7(3)
C24 N5 C17 113.2(3)
C24 N5 B1 123.7(3)
C17 N5 B1 122.0(3)
C1 N6 C24 117.6(3)
N6 C1 N1 122.3(3)
N6 C1 C2 129.8(3)
N1 C1 C2 106.0(3)
C3 C2 C7 120.3(3)
C3 C2 C1 132.4(3)
C7 C2 C1 107.0(3)
C4 C3 C2 118.5(3)
C4 C3 H3A 120.8
C2 C3 H3A 120.8
C3 C4 C5 121.1(4)
C3 C4 H4A 119.4
C5 C4 H4A 119.4
C6 C5 C4 121.9(4)
C6 C5 H5A 119.1
C4 C5 H5A 119.1
C5 C6 C7 117.9(3)
C5 C6 H6A 121.0
C7 C6 H6A 121.0
C6 C7 C2 120.3(3)
C6 C7 C8 131.8(3)
C2 C7 C8 107.6(3)
N2 C8 N1 122.4(3)
N2 C8 C7 130.1(3)
N1 C8 C7 105.7(3)
N2 C9 N3 122.3(3)
N2 C9 C10 130.1(3)
N3 C9 C10 105.6(3)
C11 C10 C15 120.1(3)
C11 C10 C9 132.6(4)
C15 C10 C9 107.1(3)
C12 C11 C10 118.4(4)
C12 C11 H11A 120.8
C10 C11 H11A 120.8
C11 C12 C13 121.0(3)
C11 C12 H12A 119.5
C13 C12 H12A 119.5
C14 C13 C12 121.8(4)
C14 C13 H13A 119.1
C12 C13 H13A 119.1
C13 C14 C15 118.0(4)
C13 C14 H14A 121.0
C15 C14 H14A 121.0
C14 C15 C10 120.7(3)
C14 C15 C16 131.9(3)
C10 C15 C16 107.2(3)
N4 C16 N3 122.3(3)
N4 C16 C15 130.0(3)
N3 C16 C15 106.2(3)
N4 C17 N5 122.8(3)
N4 C17 C18 130.3(3)
N5 C17 C18 105.1(3)
C19 C18 C23 120.6(3)
C19 C18 C17 131.8(3)
C23 C18 C17 107.4(3)
C20 C19 C18 118.0(4)
C20 C19 H19A 121.0
C18 C19 H19A 121.0
C19 C20 C21 120.9(4)
C19 C20 H20A 119.6
C21 C20 H20A 119.6
C22 C21 C20 122.1(3)
C22 C21 H21A 118.9
C20 C21 H21A 118.9
C21 C22 C23 117.5(4)
C21 C22 H22A 121.2
C23 C22 H22A 121.2
C22 C23 C18 120.7(3)
C22 C23 C24 132.0(3)
C18 C23 C24 107.1(3)
N6 C24 N5 122.0(3)
N6 C24 C23 131.1(3)
N5 C24 C23 105.7(3)
O1 C25 C26 121.2(3)
O1 C25 C30 120.3(3)
C26 C25 C30 118.4(3)
C25 C26 C27 121.2(3)
C25 C26 Cl1 118.8(3)
C27 C26 Cl1 120.0(3)
C28 C27 C26 120.0(4)
C28 C27 Cl2 119.8(3)
C26 C27 Cl2 120.2(3)
C29 C28 C27 119.3(4)
C29 C28 Cl3 120.3(3)
C27 C28 Cl3 120.4(3)
C28 C29 C30 120.8(3)
C28 C29 Cl4 119.7(3)
C30 C29 Cl4 119.4(3)
C29 C30 C25 120.3(3)
C29 C30 Cl5 121.4(3)
C25 C30 Cl5 118.3(3)
O1 B1 N3 115.5(3)
O1 B1 N5 115.9(3)
N3 B1 N5 104.0(3)
O1 B1 N1 111.3(3)
N3 B1 N1 104.3(3)
N5 B1 N1 104.7(3)

loop_
_geom_bond_atom_site_label_1
_geom_bond_atom_site_label_2
_geom_bond_distance
Cl1 C26 1.726(3)
Cl2 C27 1.723(4)
Cl3 C28 1.718(4)
Cl4 C29 1.725(4)
Cl5 C30 1.719(4)
O1 C25 1.362(4)
O1 B1 1.462(5)
N1 C8 1.374(4)
N1 C1 1.380(4)
N1 B1 1.495(5)
N2 C9 1.338(4)
N2 C8 1.347(4)
N3 C16 1.357(4)
N3 C9 1.374(4)
N3 B1 1.486(5)
N4 C17 1.338(4)
N4 C16 1.351(4)
N5 C24 1.366(4)
N5 C17 1.373(4)
N5 B1 1.489(5)
N6 C1 1.344(4)
N6 C24 1.345(4)
C1 C2 1.445(5)
C2 C3 1.392(5)
C2 C7 1.423(5)
C3 C4 1.376(5)
C3 H3A 0.9500
C4 C5 1.394(5)
C4 H4A 0.9500
C5 C6 1.374(5)
C5 H5A 0.9500
C6 C7 1.400(5)
C6 H6A 0.9500
C7 C8 1.450(5)
C9 C10 1.454(5)
C10 C11 1.393(5)
C10 C15 1.422(5)
C11 C12 1.388(5)
C11 H11A 0.9500
C12 C13 1.394(6)
C12 H12A 0.9500
C13 C14 1.376(5)
C13 H13A 0.9500
C14 C15 1.397(5)
C14 H14A 0.9500
C15 C16 1.451(4)
C17 C18 1.462(5)
C18 C19 1.392(5)
C18 C23 1.421(5)
C19 C20 1.390(5)
C19 H19A 0.9500
C20 C21 1.395(5)
C20 H20A 0.9500
C21 C22 1.382(5)
C21 H21A 0.9500
C22 C23 1.397(5)
C22 H22A 0.9500
C23 C24 1.458(5)
C25 C26 1.394(5)
C25 C30 1.403(5)
C26 C27 1.395(5)
C27 C28 1.392(5)
C28 C29 1.391(5)
C29 C30 1.391(5)
